data_4075604
loop_
_publ_author_name
'Vicente, Jos\'e'
'Arcas, Aurelia'
'G\'alvez-L\'opez, Mar\'ia-Dolores'
'Jones, Peter G.'

_publ_section_title
;
 Bis(2,6-dinitroaryl)platinum(II) Complexes. Cis/Trans
 Isomerization&#x2020;
;
_journal_issue 18
_journal_name_full Organometallics
_journal_page_first 4247
_journal_paper_doi 10.1021/om060398t
_journal_volume 25
_journal_year 2006
_chemical_formula_sum 'C39 H39 N4 O15 P Pt'
_chemical_formula_weight 1029.80
_chemical_name_systematic
;

 ?

;
_space_group_IT_number 14
_symmetry_cell_setting monoclinic
_symmetry_space_group_name_Hall '-P 2ybc'
_symmetry_space_group_name_H-M 'P 1 21/c 1'
_atom_sites_solution_hydrogens geom
_atom_sites_solution_primary Patterson
_atom_sites_solution_secondary difmap
_audit_creation_method SHELXL-97
_cell_angle_alpha 90.00
_cell_angle_beta 115.389(3)
_cell_angle_gamma 90.00
_cell_formula_units_Z 4
_cell_length_a 20.9579(14)
_cell_length_b 9.4999(6)
_cell_length_c 22.4791(16)
_cell_measurement_reflns_used 8192
_cell_measurement_temperature 143(2)
_cell_measurement_theta_max 28
_cell_measurement_theta_min 2
_cell_volume 4043.3(5)
_computing_cell_refinement 'Bruker SAINT'
_computing_data_collection 'Bruker SMART'
_computing_data_reduction 'Bruker SAINT'
_computing_molecular_graphics 'Siemens XP'
_computing_publication_material SHELXL-97
_computing_structure_refinement 'SHELXL-97 (Sheldrick, 1997)'
_computing_structure_solution 'SHELXS-97 (Sheldrick, 1990)'
_diffrn_ambient_temperature 143(2)
_diffrn_detector_area_resol_mean 8.192
_diffrn_measured_fraction_theta_full 1.000
_diffrn_measured_fraction_theta_max 1.000
_diffrn_measurement_device_type 'Bruker SMART 1000 CCD'
_diffrn_measurement_method '\w- and \f-scan'
_diffrn_radiation_monochromator graphite
_diffrn_radiation_source 'fine-focus sealed tube'
_diffrn_radiation_type MoK\a
_diffrn_radiation_wavelength 0.71073
_diffrn_reflns_av_R_equivalents 0.0604
_diffrn_reflns_av_sigmaI/netI 0.0336
_diffrn_reflns_limit_h_max 29
_diffrn_reflns_limit_h_min -29
_diffrn_reflns_limit_k_max 13
_diffrn_reflns_limit_k_min -13
_diffrn_reflns_limit_l_max 31
_diffrn_reflns_limit_l_min -31
_diffrn_reflns_number 84387
_diffrn_reflns_theta_full 30.00
_diffrn_reflns_theta_max 30.03
_diffrn_reflns_theta_min 1.82
_exptl_absorpt_coefficient_mu 3.586
_exptl_absorpt_correction_T_max 0.764
_exptl_absorpt_correction_T_min 0.412
_exptl_absorpt_correction_type numerical
_exptl_absorpt_process_details
;

 Program XPREP

 Based on following indexed faces:

 FACE   -1.00  0.00  0.00     0.035

 FACE    1.00  0.00  0.00     0.044

 FACE    0.00  0.00 -1.00     0.138

 FACE    1.00  1.00  0.00     0.091

 FACE    0.00  1.00  0.00     0.090

 FACE    0.00 -1.00  0.00     0.093

 FACE    3.00 -2.00  2.00     0.096

 FACE   -1.00  0.00  3.00     0.158

 FACE    0.00 -1.00  1.00     0.123

;
_exptl_crystal_colour red
_exptl_crystal_density_diffrn 1.692
_exptl_crystal_density_method 'not measured'
_exptl_crystal_description tablet
_exptl_crystal_F_000 2056
_exptl_crystal_size_max 0.28
_exptl_crystal_size_mid 0.20
_exptl_crystal_size_min 0.08
_refine_diff_density_max 1.140
_refine_diff_density_min -0.936
_refine_diff_density_rms 0.088
_refine_ls_extinction_method none
_refine_ls_goodness_of_fit_ref 0.992
_refine_ls_hydrogen_treatment 'rigid methyls, others riding'
_refine_ls_matrix_type full
_refine_ls_number_parameters 549
_refine_ls_number_reflns 11837
_refine_ls_number_restraints 99
_refine_ls_restrained_S_all 0.988
_refine_ls_R_factor_all 0.0375
_refine_ls_R_factor_gt 0.0228
_refine_ls_shift/su_max 0.002
_refine_ls_shift/su_mean 0.000
_refine_ls_structure_factor_coef Fsqd
_refine_ls_weighting_details 'calc w=1/[\s^2^(Fo^2^)+(0.0263P)^2^] where P=(Fo^2^+2Fc^2^)/3'
_refine_ls_weighting_scheme calc
_refine_ls_wR_factor_gt 0.0494
_refine_ls_wR_factor_ref 0.0529
_reflns_number_gt 8990
_reflns_number_total 11837
_reflns_threshold_expression >2sigma(I)
_cod_data_source_file om060398tsi20060509_010942.cif
_cod_data_source_block ptvl
_cod_depositor_comments
;
The following automatic conversions were performed:

'_geom_bond_publ_flag' value 'Y' changed to 'y' according to
/home/saulius/struct/CIF-dictionaries/cif_core.dic dictionary named
'cif_core.dic' version 2.4.1 from 2010-06-29 (43
times).

'_geom_angle_publ_flag' value 'Y' changed to 'y' according
to /home/saulius/struct/CIF-dictionaries/cif_core.dic dictionary
named 'cif_core.dic' version 2.4.1 from 2010-06-29 (55 times).

Automatic conversion script
Id: cif_fix_values 1715 2011-07-08 13:25:40Z adriana 
;
_cod_original_sg_symbol_H-M 'P 21/n'
_cod_database_code 4075604

loop_
_symmetry_equiv_pos_as_xyz
'x, y, z'
'-x, y+1/2, -z+1/2'
'-x, -y, -z'
'x, -y-1/2, z-1/2'

loop_
_atom_site_label
_atom_site_type_symbol
_atom_site_fract_x
_atom_site_fract_y
_atom_site_fract_z
_atom_site_U_iso_or_equiv
_atom_site_adp_type
_atom_site_occupancy
_atom_site_symmetry_multiplicity
_atom_site_calc_flag
_atom_site_refinement_flags
Pt Pt 0.294137(4) 0.255775(8) 0.463653(3) 0.01649(3) Uani 1 1 d .
P P 0.21924(3) 0.11630(6) 0.37820(3) 0.02002(11) Uani 1 1 d .
O11 O 0.31433(8) 0.37931(16) 0.39731(7) 0.0239(3) Uani 1 1 d .
O12 O 0.35976(10) 0.57564(18) 0.38592(8) 0.0406(5) Uani 1 1 d .
O13 O 0.45309(10) 0.6923(2) 0.48415(9) 0.0400(5) Uani 1 1 d .
O14 O 0.52012(11) 0.7084(2) 0.62607(10) 0.0497(5) Uani 1 1 d .
O15 O 0.48915(8) 0.49311(17) 0.69428(7) 0.0295(4) Uani 1 1 d .
O16 O 0.44693(11) 0.1931(2) 0.65480(9) 0.0425(5) Uani 1 1 d .
O17 O 0.35588(10) 0.2956(2) 0.65690(9) 0.0374(4) Uani 1 1 d .
O21 O 0.13050(11) 0.3345(2) 0.46696(10) 0.0582(6) Uani 1 1 d .
O22 O 0.20530(11) 0.4469(2) 0.54898(11) 0.0586(6) Uani 1 1 d .
O23 O 0.14977(10) 0.2090(2) 0.60791(9) 0.0399(4) Uani 1 1 d .
O24 O 0.20782(10) -0.0536(2) 0.66296(9) 0.0451(5) Uani 1 1 d .
O25 O 0.31337(9) -0.16613(17) 0.63269(8) 0.0326(4) Uani 1 1 d .
O26 O 0.33814(10) -0.17185(17) 0.52332(9) 0.0385(4) Uani 1 1 d .
O27 O 0.39629(9) 0.02179(17) 0.53699(9) 0.0343(4) Uani 1 1 d .
C11 C 0.36844(11) 0.3909(2) 0.52650(10) 0.0178(4) Uani 1 1 d U
C12 C 0.38795(11) 0.4972(2) 0.49306(10) 0.0203(4) Uani 1 1 d U
C13 C 0.43997(12) 0.6040(2) 0.52366(11) 0.0252(5) Uani 1 1 d U
C14 C 0.47292(12) 0.6054(2) 0.59276(12) 0.0283(5) Uani 1 1 d U
C15 C 0.45812(11) 0.4986(2) 0.62727(10) 0.0234(4) Uani 1 1 d U
C16 C 0.40727(11) 0.3963(2) 0.59379(10) 0.0199(4) Uani 1 1 d U
C17 C 0.56516(13) 0.4755(3) 0.72490(12) 0.0407(6) Uani 1 1 d .
H17A H 0.5772 0.3823 0.7140 0.049 Uiso 1 1 calc R
H17B H 0.5828 0.4841 0.7728 0.049 Uiso 1 1 calc R
H17C H 0.5869 0.5482 0.7086 0.049 Uiso 1 1 calc R
C18 C 0.4996(2) 0.7984(3) 0.66733(15) 0.0563(9) Uani 1 1 d .
H18A H 0.4515 0.7747 0.6606 0.068 Uiso 1 1 calc R
H18B H 0.5013 0.8971 0.6555 0.068 Uiso 1 1 calc R
H18C H 0.5322 0.7839 0.7137 0.068 Uiso 1 1 calc R
C19 C 0.50654(13) 0.7992(2) 0.50701(14) 0.0315(5) Uani 1 1 d .
H19A H 0.4925 0.8735 0.5293 0.038 Uiso 1 1 calc R
H19B H 0.5123 0.8395 0.4695 0.038 Uiso 1 1 calc R
H19C H 0.5514 0.7577 0.5379 0.038 Uiso 1 1 calc R
C21 C 0.26970(11) 0.1546(2) 0.52898(10) 0.0196(4) Uani 1 1 d U
C22 C 0.21936(12) 0.2059(2) 0.54792(11) 0.0234(4) Uani 1 1 d U
C23 C 0.19818(12) 0.1417(3) 0.59195(11) 0.0289(5) Uani 1 1 d U
C24 C 0.22838(13) 0.0130(3) 0.61973(11) 0.0306(5) Uani 1 1 d U
C25 C 0.27851(12) -0.0465(2) 0.60266(10) 0.0252(5) Uani 1 1 d U
C26 C 0.29711(11) 0.0235(2) 0.55737(10) 0.0206(4) Uani 1 1 d U
C27 C 0.08381(15) 0.1370(4) 0.58789(17) 0.0583(9) Uani 1 1 d .
H27A H 0.0618 0.1257 0.5399 0.070 Uiso 1 1 calc R
H27B H 0.0525 0.1919 0.6011 0.070 Uiso 1 1 calc R
H27C H 0.0919 0.0442 0.6089 0.070 Uiso 1 1 calc R
C28 C 0.24787(17) -0.0227(4) 0.73042(14) 0.0664(11) Uani 1 1 d .
H28A H 0.2953 -0.0626 0.7452 0.080 Uiso 1 1 calc R
H28B H 0.2247 -0.0637 0.7561 0.080 Uiso 1 1 calc R
H28C H 0.2513 0.0796 0.7367 0.080 Uiso 1 1 calc R
C29 C 0.27199(16) -0.2934(3) 0.60799(15) 0.0466(8) Uani 1 1 d .
H29A H 0.2330 -0.2947 0.6211 0.056 Uiso 1 1 calc R
H29B H 0.3021 -0.3759 0.6263 0.056 Uiso 1 1 calc R
H29C H 0.2528 -0.2954 0.5598 0.056 Uiso 1 1 calc R
C31 C 0.14339(12) 0.2100(2) 0.31851(11) 0.0240(5) Uani 1 1 d DU
C32 C 0.14121(13) 0.3559(3) 0.32066(12) 0.0360(6) Uani 1 1 d DU
H32 H 0.1784 0.4059 0.3545 0.043 Uiso 1 1 calc R
C33 C 0.08477(15) 0.4293(3) 0.27333(14) 0.0481(7) Uani 1 1 d DU
H33 H 0.0834 0.5291 0.2748 0.058 Uiso 1 1 calc R
C34 C 0.03076(14) 0.3564(3) 0.22429(13) 0.0463(7) Uani 1 1 d DU
H34 H -0.0077 0.4067 0.1921 0.056 Uiso 1 1 calc R
C35 C 0.03204(14) 0.2127(3) 0.22157(13) 0.0399(6) Uani 1 1 d DU
H35 H -0.0054 0.1637 0.1876 0.048 Uiso 1 1 calc R
C36 C 0.08792(12) 0.1385(3) 0.26828(11) 0.0320(5) Uani 1 1 d DU
H36 H 0.0886 0.0387 0.2663 0.038 Uiso 1 1 calc R
C41 C 0.26752(12) 0.0546(2) 0.33255(10) 0.0242(4) Uani 1 1 d DU
C42 C 0.32895(14) -0.0232(3) 0.36586(12) 0.0382(6) Uani 1 1 d DU
H42 H 0.3444 -0.0442 0.4112 0.046 Uiso 1 1 calc R
C43 C 0.36746(15) -0.0699(3) 0.33288(13) 0.0491(8) Uani 1 1 d DU
H43 H 0.4090 -0.1240 0.3557 0.059 Uiso 1 1 calc R
C44 C 0.34611(15) -0.0387(3) 0.26714(13) 0.0467(7) Uani 1 1 d DU
H44 H 0.3729 -0.0710 0.2449 0.056 Uiso 1 1 calc R
C45 C 0.28563(14) 0.0398(3) 0.23386(13) 0.0384(6) Uani 1 1 d DU
H45 H 0.2711 0.0621 0.1887 0.046 Uiso 1 1 calc R
C46 C 0.24606(13) 0.0860(2) 0.26600(11) 0.0288(5) Uani 1 1 d DU
H46 H 0.2043 0.1391 0.2428 0.035 Uiso 1 1 calc R
C51 C 0.18047(13) -0.0393(2) 0.39746(11) 0.0291(5) Uani 1 1 d DU
C52 C 0.19839(16) -0.1759(3) 0.38974(13) 0.0433(7) Uani 1 1 d DU
H52 H 0.2292 -0.1943 0.3696 0.052 Uiso 1 1 calc R
C53 C 0.1699(2) -0.2879(3) 0.41241(16) 0.0619(10) Uani 1 1 d DU
H53 H 0.1820 -0.3822 0.4076 0.074 Uiso 1 1 calc R
C54 C 0.12521(19) -0.2621(4) 0.44116(16) 0.0641(11) Uani 1 1 d DU
H54 H 0.1073 -0.3384 0.4568 0.077 Uiso 1 1 calc R
C55 C 0.10626(16) -0.1277(4) 0.44746(13) 0.0536(9) Uani 1 1 d DU
H55 H 0.0745 -0.1105 0.4666 0.064 Uiso 1 1 calc R
C56 C 0.13346(13) -0.0155(3) 0.42578(11) 0.0369(6) Uani 1 1 d DU
H56 H 0.1201 0.0781 0.4302 0.044 Uiso 1 1 calc R
N11 N 0.35386(10) 0.48866(19) 0.42309(9) 0.0244(4) Uani 1 1 d U
N12 N 0.40212(11) 0.2861(2) 0.63823(9) 0.0264(4) Uani 1 1 d U
N21 N 0.18255(11) 0.3393(2) 0.51882(10) 0.0288(4) Uani 1 1 d U
N22 N 0.34768(10) -0.04703(19) 0.53843(9) 0.0245(4) Uani 1 1 d U
C97 C 0.0673(3) 0.5314(5) 0.5955(2) 0.1031(16) Uani 1 1 d U
H97A H 0.0336 0.4804 0.6071 0.124 Uiso 1 1 calc R
H97B H 0.1156 0.5078 0.6270 0.124 Uiso 1 1 calc R
H97C H 0.0604 0.5044 0.5510 0.124 Uiso 1 1 calc R
C98 C 0.05579(19) 0.6859(5) 0.59747(19) 0.0648(10) Uani 1 1 d U
C99 C 0.0532(4) 0.7411(4) 0.6579(3) 0.108(2) Uani 1 1 d U
H99A H 0.0419 0.8418 0.6524 0.130 Uiso 1 1 calc R
H99B H 0.0992 0.7274 0.6954 0.130 Uiso 1 1 calc R
H99C H 0.0167 0.6909 0.6659 0.130 Uiso 1 1 calc R
O99 O 0.04483(19) 0.7619(3) 0.55077(15) 0.0957(11) Uani 1 1 d .

loop_
_atom_site_aniso_label
_atom_site_aniso_U_11
_atom_site_aniso_U_22
_atom_site_aniso_U_33
_atom_site_aniso_U_23
_atom_site_aniso_U_13
_atom_site_aniso_U_12
Pt 0.01740(4) 0.01765(4) 0.01383(4) -0.00069(3) 0.00613(3) -0.00238(3)
P 0.0217(3) 0.0211(3) 0.0152(2) -0.0018(2) 0.0060(2) -0.0039(2)
O11 0.0283(8) 0.0265(8) 0.0152(7) -0.0009(6) 0.0076(6) -0.0083(6)
O12 0.0578(12) 0.0373(10) 0.0218(9) 0.0053(7) 0.0125(9) -0.0202(9)
O13 0.0480(12) 0.0419(10) 0.0289(10) -0.0007(8) 0.0153(9) -0.0263(9)
O14 0.0569(13) 0.0558(12) 0.0324(11) -0.0149(9) 0.0152(10) -0.0386(10)
O15 0.0274(9) 0.0391(9) 0.0165(8) -0.0044(7) 0.0041(7) -0.0080(7)
O16 0.0532(13) 0.0325(10) 0.0340(11) 0.0108(8) 0.0113(9) 0.0096(9)
O17 0.0414(11) 0.0500(11) 0.0241(9) -0.0054(8) 0.0171(8) -0.0178(9)
O21 0.0507(13) 0.0513(13) 0.0424(12) -0.0061(10) -0.0088(10) 0.0201(10)
O22 0.0586(15) 0.0294(10) 0.0675(15) -0.0077(10) 0.0076(12) -0.0024(9)
O23 0.0311(10) 0.0615(12) 0.0340(10) -0.0035(9) 0.0206(9) -0.0028(9)
O24 0.0439(11) 0.0688(13) 0.0235(9) 0.0141(9) 0.0153(9) -0.0136(10)
O25 0.0322(9) 0.0306(9) 0.0233(9) 0.0084(7) 0.0009(7) -0.0079(7)
O26 0.0507(12) 0.0205(8) 0.0409(11) -0.0023(7) 0.0166(9) 0.0009(8)
O27 0.0334(10) 0.0303(9) 0.0469(11) 0.0053(8) 0.0247(9) 0.0032(7)
C11 0.0170(10) 0.0190(9) 0.0180(9) -0.0008(7) 0.0080(8) 0.0003(8)
C12 0.0227(11) 0.0217(10) 0.0159(10) -0.0006(8) 0.0076(8) -0.0013(8)
C13 0.0263(12) 0.0260(11) 0.0257(11) -0.0010(9) 0.0136(10) -0.0063(9)
C14 0.0261(12) 0.0297(12) 0.0271(12) -0.0059(9) 0.0093(10) -0.0109(9)
C15 0.0224(11) 0.0277(11) 0.0177(10) -0.0036(8) 0.0063(9) -0.0014(9)
C16 0.0216(10) 0.0200(10) 0.0184(10) -0.0004(8) 0.0089(8) -0.0010(8)
C17 0.0296(14) 0.0569(18) 0.0253(13) -0.0051(12) 0.0021(11) 0.0006(12)
C18 0.087(3) 0.0292(14) 0.0338(16) -0.0112(12) 0.0075(16) -0.0157(15)
C19 0.0299(13) 0.0233(11) 0.0456(16) 0.0000(10) 0.0203(12) -0.0062(10)
C21 0.0185(10) 0.0235(10) 0.0154(9) -0.0029(8) 0.0059(8) -0.0059(8)
C22 0.0215(11) 0.0279(10) 0.0199(11) -0.0011(8) 0.0082(9) -0.0040(8)
C23 0.0230(11) 0.0441(14) 0.0201(11) -0.0019(10) 0.0098(9) -0.0067(10)
C24 0.0274(12) 0.0440(14) 0.0187(11) 0.0038(10) 0.0084(9) -0.0118(10)
C25 0.0251(11) 0.0277(11) 0.0166(10) 0.0030(8) 0.0031(9) -0.0076(9)
C26 0.0193(10) 0.0227(10) 0.0173(10) -0.0005(8) 0.0054(8) -0.0048(8)
C27 0.0297(16) 0.083(3) 0.068(2) 0.0204(19) 0.0268(16) 0.0020(16)
C28 0.050(2) 0.125(3) 0.0253(15) 0.0097(18) 0.0170(14) -0.019(2)
C29 0.0483(18) 0.0338(13) 0.0396(16) 0.0142(12) 0.0017(14) -0.0150(12)
C31 0.0214(11) 0.0319(11) 0.0169(10) -0.0002(8) 0.0063(9) 0.0004(8)
C32 0.0294(13) 0.0379(14) 0.0314(14) -0.0049(11) 0.0041(11) 0.0099(11)
C33 0.0457(17) 0.0476(17) 0.0390(16) 0.0021(13) 0.0068(13) 0.0215(13)
C34 0.0295(14) 0.072(2) 0.0287(14) 0.0040(13) 0.0044(11) 0.0230(14)
C35 0.0245(12) 0.0667(19) 0.0231(13) -0.0023(11) 0.0051(10) 0.0021(12)
C36 0.0259(12) 0.0427(14) 0.0234(12) -0.0005(10) 0.0070(10) -0.0057(10)
C41 0.0270(11) 0.0253(11) 0.0194(10) -0.0051(8) 0.0090(9) -0.0019(9)
C42 0.0390(15) 0.0511(16) 0.0214(12) -0.0035(11) 0.0101(11) 0.0120(12)
C43 0.0412(16) 0.072(2) 0.0306(14) -0.0036(14) 0.0120(13) 0.0253(15)
C44 0.0445(17) 0.066(2) 0.0320(15) -0.0093(13) 0.0192(13) 0.0130(15)
C45 0.0424(16) 0.0517(16) 0.0233(12) -0.0020(11) 0.0162(12) 0.0032(12)
C46 0.0308(13) 0.0326(12) 0.0218(11) -0.0013(9) 0.0102(10) 0.0010(10)
C51 0.0322(13) 0.0274(11) 0.0178(11) -0.0017(9) 0.0011(9) -0.0133(10)
C52 0.0530(18) 0.0302(14) 0.0319(14) -0.0021(11) 0.0040(13) -0.0095(12)
C53 0.079(3) 0.0301(14) 0.0422(18) 0.0026(12) -0.0062(17) -0.0185(15)
C54 0.061(2) 0.071(2) 0.0347(16) 0.0149(15) -0.0038(14) -0.0451(18)
C55 0.0439(17) 0.078(2) 0.0253(14) 0.0066(14) 0.0020(12) -0.0375(16)
C56 0.0316(13) 0.0529(16) 0.0193(11) -0.0010(11) 0.0044(10) -0.0221(12)
N11 0.0278(10) 0.0246(9) 0.0213(9) 0.0005(7) 0.0108(8) -0.0045(8)
N12 0.0315(11) 0.0290(10) 0.0142(9) -0.0020(7) 0.0055(8) -0.0092(8)
N21 0.0279(11) 0.0340(11) 0.0287(11) -0.0001(9) 0.0160(9) 0.0026(9)
N22 0.0264(10) 0.0226(9) 0.0205(9) 0.0032(7) 0.0064(8) 0.0021(7)
C97 0.136(5) 0.112(4) 0.078(3) 0.017(3) 0.061(3) 0.031(3)
C98 0.059(2) 0.083(3) 0.058(2) 0.021(2) 0.0298(19) -0.009(2)
C99 0.186(6) 0.079(3) 0.084(3) -0.001(2) 0.081(4) -0.019(3)
O99 0.099(2) 0.115(3) 0.067(2) 0.0390(17) 0.0306(18) -0.0215(18)

loop_
_atom_type_symbol
_atom_type_description
_atom_type_scat_dispersion_real
_atom_type_scat_dispersion_imag
_atom_type_scat_source
C C 0.0033 0.0016 'International Tables Vol C Tables 4.2.6.8 and 6.1.1.4'
H H 0.0000 0.0000 'International Tables Vol C Tables 4.2.6.8 and 6.1.1.4'
N N 0.0061 0.0033 'International Tables Vol C Tables 4.2.6.8 and 6.1.1.4'
O O 0.0106 0.0060 'International Tables Vol C Tables 4.2.6.8 and 6.1.1.4'
P P 0.1023 0.0942 'International Tables Vol C Tables 4.2.6.8 and 6.1.1.4'
Pt Pt -1.7033 8.3905 'International Tables Vol C Tables 4.2.6.8 and 6.1.1.4'

loop_
_geom_angle_atom_site_label_1
_geom_angle_atom_site_label_2
_geom_angle_atom_site_label_3
_geom_angle
_geom_angle_publ_flag
C21 Pt C11 98.83(8) y
C21 Pt O11 174.02(7) y
C11 Pt O11 79.18(7) y
C21 Pt P 92.20(6) y
C11 Pt P 168.61(6) y
O11 Pt P 90.12(4) y
C31 P C41 105.29(10) y
C31 P C51 103.57(11) y
C41 P C51 106.54(11) y
C31 P Pt 113.69(8) y
C41 P Pt 108.06(7) y
C51 P Pt 118.71(7) y
N11 O11 Pt 114.72(12) y
C13 O13 C19 124.0(2) y
C14 O14 C18 115.4(2) y
C15 O15 C17 115.86(18) y
C23 O23 C27 114.7(2) y
C24 O24 C28 116.2(2) y
C25 O25 C29 113.53(19) y
C16 C11 C12 112.73(18) y
C16 C11 Pt 134.28(15) y
C12 C11 Pt 112.81(14) y
C11 C12 N11 114.97(18) y
C11 C12 C13 125.66(19) y
N11 C12 C13 119.30(18) y
O13 C13 C14 126.0(2) y
O13 C13 C12 117.3(2) y
C14 C13 C12 116.76(19) y
O14 C14 C15 120.0(2) y
O14 C14 C13 120.7(2) y
C15 C14 C13 119.3(2) y
O15 C15 C14 122.0(2) y
O15 C15 C16 117.40(19) y
C14 C15 C16 120.5(2) y
C11 C16 C15 124.83(19) y
C11 C16 N12 122.30(18) y
C15 C16 N12 112.76(18) y
C22 C21 C26 112.91(19) y
C22 C21 Pt 121.77(16) y
C26 C21 Pt 125.22(16) y
C21 C22 C23 125.7(2) y
C21 C22 N21 119.08(19) y
C23 C22 N21 115.2(2) y
O23 C23 C22 118.7(2) y
O23 C23 C24 122.4(2) y
C22 C23 C24 118.8(2) y
O24 C24 C25 120.9(2) y
O24 C24 C23 120.0(2) y
C25 C24 C23 119.1(2) y
O25 C25 C24 120.8(2) y
O25 C25 C26 119.8(2) y
C24 C25 C26 119.2(2) y
C25 C26 C21 124.2(2) y
C25 C26 N22 117.08(19) y
C21 C26 N22 118.68(18) y
C32 C31 C36 118.9(2) ?
C32 C31 P 119.71(17) ?
C36 C31 P 121.34(18) ?
C31 C32 C33 120.2(2) ?
C34 C33 C32 119.8(3) ?
C35 C34 C33 120.8(3) ?
C34 C35 C36 120.0(2) ?
C35 C36 C31 120.3(2) ?
C42 C41 C46 119.2(2) ?
C42 C41 P 118.52(17) ?
C46 C41 P 122.26(18) ?
C43 C42 C41 120.0(2) ?
C44 C43 C42 120.6(3) ?
C43 C44 C45 119.8(2) ?
C44 C45 C46 120.3(2) ?
C45 C46 C41 120.1(2) ?
C52 C51 C56 119.3(2) ?
C52 C51 P 123.9(2) ?
C56 C51 P 116.62(18) ?
C51 C52 C53 118.7(3) ?
C54 C53 C52 121.0(3) ?
C55 C54 C53 120.3(3) ?
C54 C55 C56 120.0(3) ?
C55 C56 C51 120.6(3) ?
O12 N11 O11 117.96(18) ?
O12 N11 C12 124.64(18) ?
O11 N11 C12 117.40(17) ?
O17 N12 O16 124.8(2) ?
O17 N12 C16 118.7(2) ?
O16 N12 C16 116.50(19) ?
O22 N21 O21 123.4(2) ?
O22 N21 C22 118.1(2) ?
O21 N21 C22 118.5(2) ?
O27 N22 O26 123.3(2) ?
O27 N22 C26 118.60(17) ?
O26 N22 C26 118.10(19) ?
O99 C98 C99 121.1(4) ?
O99 C98 C97 122.2(4) ?
C99 C98 C97 116.6(3) ?

loop_
_geom_bond_atom_site_label_1
_geom_bond_atom_site_label_2
_geom_bond_distance
_geom_bond_publ_flag
Pt C21 1.997(2) y
Pt C11 2.045(2) y
Pt O11 2.0789(14) y
Pt P 2.3074(6) y
P C31 1.814(2) y
P C41 1.819(2) y
P C51 1.826(2) y
O11 N11 1.300(2) y
O12 N11 1.219(2) y
O13 C13 1.333(3) y
O13 C19 1.434(3) y
O14 C14 1.365(3) y
O14 C18 1.455(4) y
O15 C15 1.362(2) y
O15 C17 1.449(3) y
O16 N12 1.225(3) y
O17 N12 1.213(3) y
O21 N21 1.209(3) y
O22 N21 1.206(3) y
O23 C23 1.371(3) y
O23 C27 1.431(3) y
O24 C24 1.375(3) y
O24 C28 1.414(3) y
O25 C25 1.363(3) y
O25 C29 1.452(3) y
O26 N22 1.226(2) y
O27 N22 1.223(2) y
C11 C16 1.378(3) y
C11 C12 1.420(3) y
C12 N11 1.424(3) y
C12 C13 1.431(3) y
C13 C14 1.404(3) y
C14 C15 1.390(3) y
C15 C16 1.400(3) y
C16 N12 1.482(3) y
C21 C22 1.385(3) y
C21 C26 1.405(3) y
C22 C23 1.388(3) y
C22 N21 1.482(3) y
C23 C24 1.395(3) y
C24 C25 1.384(3) y
C25 C26 1.404(3) y
C26 N22 1.463(3) y
C31 C32 1.389(3) ?
C31 C36 1.400(3) ?
C32 C33 1.392(3) ?
C33 C34 1.380(4) ?
C34 C35 1.368(4) ?
C35 C36 1.384(3) ?
C41 C42 1.392(3) ?
C41 C46 1.397(3) ?
C42 C43 1.382(3) ?
C43 C44 1.380(4) ?
C44 C45 1.382(4) ?
C45 C46 1.384(3) ?
C51 C52 1.382(3) ?
C51 C56 1.402(3) ?
C52 C53 1.417(4) ?
C53 C54 1.369(5) ?
C54 C55 1.363(5) ?
C55 C56 1.392(3) ?
C97 C98 1.491(6) ?
C98 O99 1.212(4) ?
C98 C99 1.479(6) ?

loop_
_geom_hbond_atom_site_label_D
_geom_hbond_atom_site_label_H
_geom_hbond_atom_site_label_A
_geom_hbond_distance_DH
_geom_hbond_distance_HA
_geom_hbond_distance_DA
_geom_hbond_angle_DHA
_geom_hbond_site_symmetry_A
C45 H45 O17 0.95 2.57 3.129(3) 118.2 4_565
C19 H19A O27 0.98 2.53 3.406(3) 149.2 1_565
C19 H19B O27 0.98 2.38 3.121(3) 131.9 3_666
C27 H27A O99 0.98 2.53 3.271(5) 132.6 3_566
C55 H55 O99 0.95 2.54 3.274(4) 134.4 1_545
